data_9009578
loop_
_publ_author_name
'Alberti, A.'

_publ_section_title
;
 The crystal structure of two clinoptilolites
;
_journal_name_full 'Tschermaks Mineralogische und Petrographische Mitteilungen'
_journal_page_first 25
_journal_page_last 37
_journal_volume 22
_journal_year 1975
_chemical_compound_source 'Agoura, California, USA'
_chemical_formula_sum 'Al1.2 Ca1.58 H30 O46.9 Si16.8'
_chemical_name_mineral Clinoptilolite-Ca
_space_group_IT_number 12
_symmetry_space_group_name_Hall '-C 2y'
_symmetry_space_group_name_H-M 'C 1 2/m 1'
_cell_angle_alpha 90
_cell_angle_beta 116.37
_cell_angle_gamma 90
_cell_formula_units_Z 2
_cell_length_a 17.646
_cell_length_b 17.898
_cell_length_c 7.397
_cell_volume 2093.088
_database_code_amcsd 0015651
_exptl_crystal_density_diffrn 2.139
_cod_original_formula_sum 'Ca1.58 Si16.8 Al1.2 O46.9 H30'
_cod_database_code 9009578

loop_
_space_group_symop_operation_xyz
x,y,z
1/2+x,1/2+y,z
x,-y,z
1/2+x,1/2-y,z
-x,y,-z
1/2-x,1/2+y,-z
-x,-y,-z
1/2-x,1/2-y,-z

loop_
_atom_site_aniso_label
_atom_site_aniso_U_11
_atom_site_aniso_U_22
_atom_site_aniso_U_33
_atom_site_aniso_U_12
_atom_site_aniso_U_13
_atom_site_aniso_U_23
Ca1 0.11143 0.04382 0.06764 0.00000 0.02654 0.00000
Ca2 0.01393 0.03408 0.03404 0.00000 -0.00372 0.00000
Si1 0.01140 0.01785 0.01113 0.00000 0.00584 0.00060
Al2 0.01520 0.01298 0.01380 0.00143 0.00690 0.00060
Si2 0.01520 0.01298 0.01380 0.00143 0.00690 0.00060
Si3 0.01393 0.01623 0.01001 0.00143 0.00584 0.00060
Si4 0.01140 0.01785 0.01090 0.00000 0.00584 -0.00060
Si5 0.01266 0.01947 0.01046 0.00000 0.00478 0.00000
O1 0.04052 0.01785 0.02292 0.00000 0.01327 0.00000
O2 0.03799 0.03083 0.03449 0.00000 0.02336 -0.00961
O3 0.04685 0.03570 0.02670 -0.00430 0.02495 0.00060
O4 0.03039 0.02921 0.02270 0.01003 0.00743 0.00541
O5 0.04179 0.04544 0.04250 0.00000 0.03344 0.00000
O6 0.02026 0.02434 0.03471 0.00143 0.01327 0.00120
O7 0.03166 0.04544 0.03160 0.01290 0.00265 0.00961
O8 0.03292 0.04544 0.02158 0.00143 0.00743 -0.01262
O9 0.02659 0.03246 0.03449 -0.01003 0.01486 -0.00901
O10 0.02912 0.02597 0.04161 -0.00860 0.01645 0.00060

loop_
_atom_site_label
_atom_site_fract_x
_atom_site_fract_y
_atom_site_fract_z
_atom_site_occupancy
_atom_site_U_iso_or_equiv
_atom_site_type_symbol
_atom_site_attached_hydrogens
Ca1 0.14180 0.00000 0.66730 0.34000 ? Ca 0
Ca2 0.03820 0.50000 0.20880 0.34000 ? Ca 0
Ca3 0.00000 0.00000 0.00000 0.22000 0.25964 Ca 0
Si1 0.17950 0.16920 0.09560 1.00000 ? Si 0
Al2 0.21170 0.41030 0.50340 0.30000 ? Al 0
Si2 0.21170 0.41030 0.50340 0.70000 ? Si 0
Si3 0.20910 0.19030 0.71530 1.00000 ? Si 0
Si4 0.06590 0.29750 0.41350 1.00000 ? Si 0
Si5 0.00000 0.21460 0.00000 1.00000 ? Si 0
O1 0.19450 0.50000 0.45540 1.00000 ? O 0
O2 0.23460 0.12200 0.61320 1.00000 ? O 0
O3 0.18530 0.15460 0.88450 1.00000 ? O 0
O4 0.23550 0.10560 0.25280 1.00000 ? O 0
O5 0.00000 0.32180 0.50000 1.00000 ? O 0
O6 0.08090 0.16040 0.05670 1.00000 ? O 0
O7 0.12770 0.23260 0.54610 1.00000 ? O 0
O8 0.01230 0.26820 0.18590 1.00000 ? O 0
O9 0.21260 0.25180 0.18420 1.00000 ? O 0
O10 0.11760 0.37090 0.41290 1.00000 ? O 0
Wat1 0.23320 0.50000 0.03330 1.00000 0.04306 O 2
Wat2 0.08650 0.00000 0.81330 0.49000 0.19884 O 2
Wat3 0.07920 0.41750 0.96220 0.91000 0.10259 O 2
Wat4 0.00000 0.50000 0.50000 1.00000 0.09752 O 2
Wat5 0.02260 0.08970 0.46550 0.48000 0.26470 O 2
Wat6 0.07940 0.00000 0.25700 0.68000 0.20771 O 2

loop_
_cod_changelog_entry_id
_cod_changelog_entry_author
_cod_changelog_entry_date
_cod_changelog_entry_text
1
;cod-tools version 3.8.0
Id: cif_guess_AMCSD_atom_types 9581 2023-05-17 12:35:41Z saulius
;
2023-05-18T11:40:30+03:00
;Derived atom types and hydrogen counts
from atom names that follow the AMCSD naming convention
(Wat == water, O-H == hydroxyl).
;

loop_
_cod_related_entry_id
_cod_related_entry_database
_cod_related_entry_code
1 AMCSD 0015651
